data_4349017
loop_
_publ_author_name
'Mukherjee, Soumya'
'Lu, Jingjing'
'Velmurugan, Gunasekaran'
'Singh, Shweta'
'Rajaraman, Gopalan'
'Tang, Jinkui'
'Ghosh, Sujit K.'

_publ_section_title
;
 Influence of Tuned Linker Functionality on Modulation of Magnetic
 Properties and Relaxation Dynamics in a Family of Six Isotypic
 Ln<sub>2</sub> (Ln = Dy and Gd) Complexes.
;
_journal_issue 21
_journal_name_full 'Inorganic chemistry'
_journal_page_first 11283
_journal_page_last 11298
_journal_paper_doi 10.1021/acs.inorgchem.6b01863
_journal_volume 55
_journal_year 2016
_chemical_formula_moiety 'C54 H56 Dy2 N2 O14'
_chemical_formula_sum 'C54 H56 Dy2 N2 O14'
_chemical_formula_weight 1281.99
_chemical_name_common Compound2a
_space_group_crystal_system monoclinic
_space_group_IT_number 14
_space_group_name_Hall '-P 2yn'
_space_group_name_H-M_alt 'P 1 21/n 1'
_atom_sites_solution_hydrogens geom
_audit_creation_method SHELXL-2014/6
_cell_angle_alpha 90
_cell_angle_beta 93.835(10)
_cell_angle_gamma 90
_cell_formula_units_Z 2
_cell_length_a 8.895(4)
_cell_length_b 12.546(6)
_cell_length_c 22.112(10)
_cell_measurement_reflns_used 8755
_cell_measurement_temperature 100(2)
_cell_measurement_theta_max 28.19
_cell_measurement_theta_min 2.42
_cell_volume 2462(2)
_computing_cell_refinement 'Bruker SMART'
_computing_data_collection 'Bruker SMART'
_computing_data_reduction 'Bruker SAINT'
_computing_molecular_graphics 'Bruker SHELXTL'
_computing_publication_material 'Bruker SHELXTL'
_computing_structure_refinement 'SHELXL-2014/6 (Sheldrick, 2014)'
_computing_structure_solution 'SHELXL-2014/6 (Sheldrick, 2014)'
_diffrn_ambient_temperature 100(2)
_diffrn_measured_fraction_theta_full 0.992
_diffrn_measured_fraction_theta_max 0.985
_diffrn_measurement_device_type graphite
_diffrn_radiation_type MoK\a
_diffrn_radiation_wavelength 0.71073
_diffrn_reflns_av_R_equivalents 0.0584
_diffrn_reflns_av_unetI/netI 0.0542
_diffrn_reflns_Laue_measured_fraction_full 0.992
_diffrn_reflns_Laue_measured_fraction_max 0.985
_diffrn_reflns_limit_h_max 11
_diffrn_reflns_limit_h_min -7
_diffrn_reflns_limit_k_max 16
_diffrn_reflns_limit_k_min -12
_diffrn_reflns_limit_l_max 26
_diffrn_reflns_limit_l_min -29
_diffrn_reflns_number 22743
_diffrn_reflns_point_group_measured_fraction_full 0.992
_diffrn_reflns_point_group_measured_fraction_max 0.985
_diffrn_reflns_theta_full 25.242
_diffrn_reflns_theta_max 28.202
_diffrn_reflns_theta_min 1.846
_diffrn_source 'fine-focus sealed tube'
_exptl_absorpt_coefficient_mu 3.083
_exptl_absorpt_correction_T_max 0.7654
_exptl_absorpt_correction_T_min 0.7045
_exptl_absorpt_correction_type multi-scan
_exptl_absorpt_process_details 'multi-scan absorption'
_exptl_crystal_colour yellow
_exptl_crystal_density_diffrn 1.727
_exptl_crystal_description plate
_exptl_crystal_F_000 1272
_exptl_crystal_size_max 0.20
_exptl_crystal_size_mid 0.17
_exptl_crystal_size_min 0.14
_refine_diff_density_max 1.464
_refine_diff_density_min -0.991
_refine_diff_density_rms 0.252
_refine_ls_extinction_coef 0.0023(3)
_refine_ls_extinction_expression Fc^*^=kFc[1+0.001xFc^2^\l^3^/sin(2\q)]^-1/4^
_refine_ls_extinction_method SHELXL
_refine_ls_goodness_of_fit_ref 0.896
_refine_ls_hydrogen_treatment constr
_refine_ls_matrix_type full
_refine_ls_number_parameters 331
_refine_ls_number_reflns 5988
_refine_ls_number_restraints 0
_refine_ls_restrained_S_all 0.896
_refine_ls_R_factor_all 0.0418
_refine_ls_R_factor_gt 0.0363
_refine_ls_shift/su_max 0.002
_refine_ls_shift/su_mean 0.000
_refine_ls_structure_factor_coef Fsqd
_refine_ls_weighting_details 'w=1/[\s^2^(Fo^2^)+(0.0775P)^2^+9.3473P] where P=(Fo^2^+2Fc^2^)/3'
_refine_ls_weighting_scheme calc
_refine_ls_wR_factor_gt 0.1021
_refine_ls_wR_factor_ref 0.1154
_reflns_Friedel_coverage 0.000
_reflns_number_gt 5295
_reflns_number_total 5988
_reflns_threshold_expression 'I > 2\s(I)'
_cod_data_source_file ic6b01863_si_004.cif
_cod_data_source_block Compound2a
_cod_original_cell_volume 2462.2(19)
_cod_original_sg_symbol_H-M 'P 21/n'
_cod_database_code 4349017
_shelx_space_group_comment
;
The symmetry employed for this shelxl refinement is uniquely defined
by the following loop, which should always be used as a source of
symmetry information in preference to the above space-group names.
They are only intended as comments.
;
_shelxl_version_number 2013-3

loop_
_space_group_symop_operation_xyz
'x, y, z'
'-x+1/2, y+1/2, -z+1/2'
'-x, -y, -z'
'x-1/2, -y-1/2, z-1/2'

loop_
_atom_site_label
_atom_site_type_symbol
_atom_site_fract_x
_atom_site_fract_y
_atom_site_fract_z
_atom_site_U_iso_or_equiv
_atom_site_adp_type
_atom_site_occupancy
_atom_site_site_symmetry_order
_atom_site_calc_flag
_atom_site_refinement_flags_posn
_atom_site_refinement_flags_adp
Dy01 Dy 0.45592(2) 0.50782(2) 0.41414(2) 0.01353(10) Uani 1 1 d . .
O4 O 0.1885(3) 0.4457(2) 0.40720(12) 0.0195(6) Uani 1 1 d . .
O1 O 0.4964(3) 0.3279(2) 0.43134(12) 0.0172(5) Uani 1 1 d . .
O6 O 0.2954(3) 0.4134(2) 0.61517(12) 0.0208(6) Uani 1 1 d . .
O3 O 0.4391(3) 0.6854(2) 0.45241(12) 0.0213(6) Uani 1 1 d . .
O5 O 0.3578(3) 0.4828(2) 0.50724(13) 0.0151(5) Uani 1 1 d . .
O2 O 0.3620(3) 0.5949(2) 0.33299(12) 0.0202(6) Uani 1 1 d . .
C19 C 0.1326(4) 0.4090(3) 0.46075(16) 0.0165(7) Uani 1 1 d . .
C11 C 0.3909(5) 0.4484(4) 0.06984(19) 0.0274(9) Uani 1 1 d . .
H7 H 0.4260 0.3964 0.0443 0.033 Uiso 1 1 calc R U
C24 C 0.2701(5) 0.3677(4) 0.67239(19) 0.0278(9) Uani 1 1 d . .
H16 H 0.1846 0.4012 0.6887 0.042 Uiso 1 1 calc R U
H15 H 0.3575 0.3781 0.6996 0.042 Uiso 1 1 calc R U
H17 H 0.2510 0.2927 0.6675 0.042 Uiso 1 1 calc R U
C1 C 0.5980(4) 0.2824(3) 0.39833(16) 0.0154(7) Uani 1 1 d . .
C9 C 0.3687(4) 0.5156(3) 0.17203(18) 0.0157(7) Uani 1 1 d . .
C12 C 0.3109(5) 0.5356(4) 0.0449(2) 0.0295(9) Uani 1 1 d . .
H8 H 0.2924 0.5415 0.0032 0.035 Uiso 1 1 calc R U
C17 C 0.3424(4) 0.5934(3) 0.27442(17) 0.0183(7) Uani 1 1 d . .
C20 C -0.0057(4) 0.3594(3) 0.46522(19) 0.0216(8) Uani 1 1 d . .
H20 H -0.0699 0.3478 0.4309 0.026 Uiso 1 1 calc R U
C7 C 0.4860(4) 0.4253(3) 0.26477(16) 0.0157(7) Uani 1 1 d . .
H5 H 0.5203 0.3746 0.2383 0.019 Uiso 1 1 calc R U
N1 N 0.5232(3) 0.4112(3) 0.32223(14) 0.0150(6) Uani 1 1 d . .
C8 C 0.3974(5) 0.5113(3) 0.2380(2) 0.0163(8) Uani 1 1 d . .
C5 C 0.7320(4) 0.2835(3) 0.30483(17) 0.0194(7) Uani 1 1 d . .
H4 H 0.7466 0.3125 0.2670 0.023 Uiso 1 1 calc R U
C16 C 0.2609(4) 0.6803(3) 0.24562(18) 0.0222(8) Uani 1 1 d . .
H11 H 0.2250 0.7346 0.2694 0.027 Uiso 1 1 calc R U
C14 C 0.2874(4) 0.6037(3) 0.14638(17) 0.0203(8) Uani 1 1 d . .
C22 C 0.0504(4) 0.3428(3) 0.57350(19) 0.0222(8) Uani 1 1 d . .
H18 H 0.0227 0.3204 0.6113 0.027 Uiso 1 1 calc R U
C23 C 0.1881(4) 0.3917(3) 0.56764(17) 0.0179(7) Uani 1 1 d . .
O8 O 0.6938(5) 0.9310(4) 0.3192(3) 0.0706(15) Uani 1 1 d . .
H24 H 0.7493 0.9820 0.3272 0.106 Uiso 1 1 calc R U
C27 C 0.2294(4) 0.4290(3) 0.51171(16) 0.0144(7) Uani 1 1 d . .
C21 C -0.0463(4) 0.3276(3) 0.5219(2) 0.0251(8) Uani 1 1 d . .
H19 H -0.1395 0.2955 0.5256 0.030 Uiso 1 1 calc R U
C13 C 0.2604(5) 0.6122(4) 0.08251(18) 0.0252(8) Uani 1 1 d . .
H9 H 0.2076 0.6706 0.0661 0.030 Uiso 1 1 calc R U
C2 C 0.6872(4) 0.1962(3) 0.41837(18) 0.0203(7) Uani 1 1 d . .
H1 H 0.6715 0.1650 0.4556 0.024 Uiso 1 1 calc R U
C10 C 0.4187(4) 0.4384(3) 0.13212(17) 0.0214(8) Uani 1 1 d . .
H6 H 0.4715 0.3794 0.1477 0.026 Uiso 1 1 calc R U
C18 C 0.0939(4) 0.4285(4) 0.35292(19) 0.0276(9) Uani 1 1 d . .
H21 H 0.0727 0.3538 0.3484 0.041 Uiso 1 1 calc R U
H22 H 0.1444 0.4534 0.3186 0.041 Uiso 1 1 calc R U
H23 H 0.0012 0.4670 0.3555 0.041 Uiso 1 1 calc R U
C15 C 0.2349(4) 0.6850(3) 0.18464(19) 0.0233(8) Uani 1 1 d . .
H10 H 0.1817 0.7425 0.1674 0.028 Uiso 1 1 calc R U
C6 C 0.6185(4) 0.3235(3) 0.33982(16) 0.0151(7) Uani 1 1 d . .
C3 C 0.7992(4) 0.1564(3) 0.38374(19) 0.0244(8) Uani 1 1 d . .
H2 H 0.8590 0.1001 0.3984 0.029 Uiso 1 1 calc R U
C25 C 0.4786(6) 0.7837(4) 0.4248(2) 0.0333(10) Uani 1 1 d . .
H14 H 0.5847 0.7962 0.4323 0.050 Uiso 1 1 calc R U
H13 H 0.4233 0.8410 0.4416 0.050 Uiso 1 1 calc R U
H12 H 0.4543 0.7799 0.3819 0.050 Uiso 1 1 calc R U
C4 C 0.8224(4) 0.2002(4) 0.32735(19) 0.0252(9) Uani 1 1 d . .
H3 H 0.8985 0.1737 0.3047 0.030 Uiso 1 1 calc R U
C26 C 0.5471(8) 0.9663(7) 0.3086(4) 0.0612(18) Uani 1 1 d . .
H25 H 0.5031 0.9773 0.3466 0.092 Uiso 1 1 calc R U
H27 H 0.4897 0.9140 0.2854 0.092 Uiso 1 1 calc R U
H26 H 0.5467 1.0322 0.2866 0.092 Uiso 1 1 calc R U

loop_
_atom_site_aniso_label
_atom_site_aniso_U_11
_atom_site_aniso_U_22
_atom_site_aniso_U_33
_atom_site_aniso_U_23
_atom_site_aniso_U_13
_atom_site_aniso_U_12
Dy01 0.01348(13) 0.01480(13) 0.01228(14) 0.00008(5) 0.00067(7) 0.00012(5)
O4 0.0148(11) 0.0283(16) 0.0150(12) -0.0008(11) -0.0020(9) -0.0025(10)
O1 0.0193(12) 0.0155(13) 0.0169(12) 0.0009(10) 0.0032(10) 0.0006(10)
O6 0.0197(12) 0.0276(16) 0.0149(12) 0.0057(11) 0.0004(9) -0.0046(10)
O3 0.0299(14) 0.0149(14) 0.0194(13) -0.0002(11) 0.0027(10) 0.0006(10)
O5 0.0120(11) 0.0175(13) 0.0158(13) -0.0011(10) 0.0016(9) -0.0030(9)
O2 0.0242(13) 0.0210(15) 0.0152(13) -0.0018(11) -0.0003(10) 0.0066(10)
C19 0.0153(15) 0.0159(18) 0.0183(17) -0.0011(14) 0.0018(12) 0.0025(12)
C11 0.038(2) 0.025(2) 0.019(2) -0.0028(17) -0.0008(16) -0.0028(17)
C24 0.030(2) 0.033(2) 0.0207(19) 0.0089(18) 0.0024(15) -0.0057(17)
C1 0.0179(15) 0.0144(17) 0.0136(16) -0.0028(13) -0.0023(12) -0.0022(12)
C9 0.0152(16) 0.0165(18) 0.0152(18) 0.0016(14) -0.0011(13) -0.0023(12)
C12 0.035(2) 0.037(3) 0.016(2) 0.0006(19) -0.0051(16) -0.002(2)
C17 0.0176(15) 0.0209(19) 0.0162(17) 0.0021(15) -0.0014(12) 0.0005(13)
C20 0.0178(16) 0.021(2) 0.026(2) 0.0007(16) -0.0017(14) -0.0007(14)
C7 0.0176(15) 0.0154(18) 0.0141(16) -0.0011(13) 0.0010(12) -0.0008(12)
N1 0.0165(13) 0.0122(15) 0.0163(14) 0.0006(12) 0.0010(10) 0.0014(11)
C8 0.0143(17) 0.0177(19) 0.017(2) 0.0003(14) -0.0015(14) -0.0012(12)
C5 0.0194(16) 0.024(2) 0.0147(17) -0.0028(15) 0.0004(13) 0.0013(14)
C16 0.0237(17) 0.020(2) 0.0227(19) 0.0008(16) -0.0008(14) 0.0073(14)
C14 0.0166(15) 0.026(2) 0.0180(18) 0.0034(16) -0.0017(13) 0.0002(14)
C22 0.0204(17) 0.021(2) 0.0264(19) 0.0083(16) 0.0059(14) -0.0033(14)
C23 0.0157(15) 0.0166(18) 0.0211(18) 0.0007(14) -0.0006(13) -0.0002(13)
O8 0.051(2) 0.061(3) 0.100(4) -0.037(3) 0.004(2) 0.001(2)
C27 0.0123(14) 0.0141(17) 0.0168(17) -0.0006(13) 0.0021(12) -0.0013(12)
C21 0.0176(17) 0.021(2) 0.037(2) 0.0029(18) 0.0044(15) -0.0048(14)
C13 0.0287(19) 0.024(2) 0.022(2) 0.0024(16) -0.0057(15) 0.0021(15)
C2 0.0263(18) 0.0153(19) 0.0188(18) 0.0021(14) -0.0035(14) 0.0019(14)
C10 0.0294(19) 0.0181(19) 0.0161(18) 0.0006(15) -0.0013(14) -0.0007(14)
C18 0.0232(18) 0.038(3) 0.021(2) -0.0066(18) -0.0047(15) -0.0054(16)
C15 0.0210(17) 0.022(2) 0.026(2) 0.0053(16) -0.0035(14) 0.0052(14)
C6 0.0156(15) 0.0136(17) 0.0156(16) -0.0011(13) -0.0016(12) 0.0017(12)
C3 0.0243(18) 0.018(2) 0.030(2) -0.0020(16) -0.0056(15) 0.0078(14)
C25 0.052(3) 0.018(2) 0.031(2) 0.0044(18) 0.0084(19) -0.0015(18)
C4 0.0205(17) 0.031(2) 0.0233(19) -0.0061(17) -0.0011(14) 0.0072(15)
C26 0.055(4) 0.069(5) 0.060(4) 0.020(4) 0.004(3) 0.011(3)

loop_
_atom_type_symbol
_atom_type_description
_atom_type_scat_dispersion_real
_atom_type_scat_dispersion_imag
_atom_type_scat_source
C C 0.0033 0.0016 'International Tables Vol C Tables 4.2.6.8 and 6.1.1.4'
H H 0.0000 0.0000 'International Tables Vol C Tables 4.2.6.8 and 6.1.1.4'
N N 0.0061 0.0033 'International Tables Vol C Tables 4.2.6.8 and 6.1.1.4'
O O 0.0106 0.0060 'International Tables Vol C Tables 4.2.6.8 and 6.1.1.4'
Dy Dy -0.1892 4.4098 'International Tables Vol C Tables 4.2.6.8 and 6.1.1.4'

loop_
_geom_angle_atom_site_label_1
_geom_angle_atom_site_label_2
_geom_angle_atom_site_label_3
_geom_angle
_geom_angle_site_symmetry_1
_geom_angle_site_symmetry_3
O2 Dy01 O5 130.10(10) . .
O2 Dy01 O1 131.32(10) . .
O5 Dy01 O1 77.58(9) . .
O2 Dy01 O5 142.40(10) . 3_666
O5 Dy01 O5 68.47(11) . 3_666
O1 Dy01 O5 80.28(9) . 3_666
O2 Dy01 O3 78.35(10) . .
O5 Dy01 O3 77.00(10) . .
O1 Dy01 O3 149.73(10) . .
O5 Dy01 O3 75.31(10) 3_666 .
O2 Dy01 N1 71.04(10) . .
O5 Dy01 N1 142.36(10) . .
O1 Dy01 N1 67.25(10) . .
O5 Dy01 N1 116.11(10) 3_666 .
O3 Dy01 N1 140.48(10) . .
O2 Dy01 O4 78.37(10) . .
O5 Dy01 O4 66.27(9) . .
O1 Dy01 O4 80.94(9) . .
O5 Dy01 O4 133.65(9) 3_666 .
O3 Dy01 O4 103.34(10) . .
N1 Dy01 O4 94.49(9) . .
O2 Dy01 O6 83.64(10) . 3_666
O5 Dy01 O6 131.75(9) . 3_666
O1 Dy01 O6 106.99(9) . 3_666
O5 Dy01 O6 65.32(9) 3_666 3_666
O3 Dy01 O6 78.72(10) . 3_666
N1 Dy01 O6 73.68(10) . 3_666
O4 Dy01 O6 160.99(9) . 3_666
O2 Dy01 Dy01 150.34(7) . 3_666
O5 Dy01 Dy01 34.34(7) . 3_666
O1 Dy01 Dy01 76.58(7) . 3_666
O5 Dy01 Dy01 34.13(7) 3_666 3_666
O3 Dy01 Dy01 73.17(7) . 3_666
N1 Dy01 Dy01 138.12(7) . 3_666
O4 Dy01 Dy01 100.13(6) . 3_666
O6 Dy01 Dy01 98.54(6) 3_666 3_666
C19 O4 C18 116.0(3) . .
C19 O4 Dy01 116.3(2) . .
C18 O4 Dy01 126.9(2) . .
C1 O1 Dy01 115.7(2) . .
C23 O6 C24 116.7(3) . .
C23 O6 Dy01 116.4(2) . 3_666
C24 O6 Dy01 125.2(2) . 3_666
C25 O3 Dy01 129.0(3) . .
C27 O5 Dy01 120.7(2) . .
C27 O5 Dy01 122.7(2) . 3_666
Dy01 O5 Dy01 111.53(11) . 3_666
C17 O2 Dy01 145.2(3) . .
C20 C19 O4 125.3(3) . .
C20 C19 C27 121.7(3) . .
O4 C19 C27 113.0(3) . .
C10 C11 C12 120.9(4) . .
C10 C11 H7 119.5 . .
C12 C11 H7 119.5 . .
O6 C24 H16 109.5 . .
O6 C24 H15 109.5 . .
H16 C24 H15 109.5 . .
O6 C24 H17 109.5 . .
H16 C24 H17 109.5 . .
H15 C24 H17 109.5 . .
O1 C1 C2 123.5(3) . .
O1 C1 C6 118.6(3) . .
C2 C1 C6 117.9(3) . .
C10 C9 C14 117.5(4) . .
C10 C9 C8 124.0(4) . .
C14 C9 C8 118.5(4) . .
C13 C12 C11 119.4(4) . .
C13 C12 H8 120.3 . .
C11 C12 H8 120.3 . .
O2 C17 C8 123.5(4) . .
O2 C17 C16 117.6(3) . .
C8 C17 C16 119.0(3) . .
C21 C20 C19 118.6(3) . .
C21 C20 H20 120.7 . .
C19 C20 H20 120.7 . .
N1 C7 C8 126.8(4) . .
N1 C7 H5 116.6 . .
C8 C7 H5 116.6 . .
C7 N1 C6 118.5(3) . .
C7 N1 Dy01 132.4(2) . .
C6 N1 Dy01 109.0(2) . .
C17 C8 C7 120.8(4) . .
C17 C8 C9 119.8(3) . .
C7 C8 C9 119.4(4) . .
C4 C5 C6 119.4(4) . .
C4 C5 H4 120.3 . .
C6 C5 H4 120.3 . .
C15 C16 C17 121.5(4) . .
C15 C16 H11 119.2 . .
C17 C16 H11 119.2 . .
C9 C14 C13 120.3(4) . .
C9 C14 C15 119.9(4) . .
C13 C14 C15 119.8(4) . .
C23 C22 C21 119.0(4) . .
C23 C22 H18 120.5 . .
C21 C22 H18 120.5 . .
C22 C23 C27 121.3(3) . .
C22 C23 O6 125.4(3) . .
C27 C23 O6 113.2(3) . .
C26 O8 H24 109.5 . .
O5 C27 C23 120.8(3) . .
O5 C27 C19 121.0(3) . .
C23 C27 C19 118.1(3) . .
C20 C21 C22 121.1(3) . .
C20 C21 H19 119.5 . .
C22 C21 H19 119.5 . .
C12 C13 C14 120.8(4) . .
C12 C13 H9 119.6 . .
C14 C13 H9 119.6 . .
C3 C2 C1 121.1(4) . .
C3 C2 H1 119.4 . .
C1 C2 H1 119.4 . .
C11 C10 C9 121.2(4) . .
C11 C10 H6 119.4 . .
C9 C10 H6 119.4 . .
O4 C18 H21 109.5 . .
O4 C18 H22 109.5 . .
H21 C18 H22 109.5 . .
O4 C18 H23 109.5 . .
H21 C18 H23 109.5 . .
H22 C18 H23 109.5 . .
C16 C15 C14 121.3(4) . .
C16 C15 H10 119.3 . .
C14 C15 H10 119.3 . .
C5 C6 C1 120.9(3) . .
C5 C6 N1 124.1(3) . .
C1 C6 N1 114.8(3) . .
C2 C3 C4 120.5(4) . .
C2 C3 H2 119.7 . .
C4 C3 H2 119.7 . .
O3 C25 H14 109.5 . .
O3 C25 H13 109.5 . .
H14 C25 H13 109.5 . .
O3 C25 H12 109.5 . .
H14 C25 H12 109.5 . .
H13 C25 H12 109.5 . .
C5 C4 C3 120.0(4) . .
C5 C4 H3 120.0 . .
C3 C4 H3 120.0 . .
O8 C26 H25 109.5 . .
O8 C26 H27 109.5 . .
H25 C26 H27 109.5 . .
O8 C26 H26 109.5 . .
H25 C26 H26 109.5 . .
H27 C26 H26 109.5 . .

loop_
_geom_bond_atom_site_label_1
_geom_bond_atom_site_label_2
_geom_bond_distance
_geom_bond_site_symmetry_2
Dy01 O2 2.216(3) .
Dy01 O5 2.310(3) .
Dy01 O1 2.314(3) .
Dy01 O5 2.323(3) 3_666
Dy01 O3 2.392(3) .
Dy01 N1 2.474(3) .
Dy01 O4 2.498(3) .
Dy01 O6 2.546(3) 3_666
Dy01 Dy01 3.8305(17) 3_666
O4 C19 1.393(4) .
O4 C18 1.435(4) .
O1 C1 1.328(4) .
O6 C23 1.399(4) .
O6 C24 1.421(5) .
O6 Dy01 2.545(3) 3_666
O3 C25 1.430(5) .
O5 C27 1.336(4) .
O5 Dy01 2.323(3) 3_666
O2 C17 1.295(4) .
C19 C20 1.388(5) .
C19 C27 1.394(5) .
C11 C10 1.388(6) .
C11 C12 1.398(7) .
C11 H7 0.9300 .
C24 H16 0.9600 .
C24 H15 0.9600 .
C24 H17 0.9600 .
C1 C2 1.395(5) .
C1 C6 1.416(5) .
C9 C10 1.403(6) .
C9 C14 1.419(5) .
C9 C8 1.465(6) .
C12 C13 1.366(7) .
C12 H8 0.9300 .
C17 C8 1.415(6) .
C17 C16 1.435(5) .
C20 C21 1.386(6) .
C20 H20 0.9300 .
C7 N1 1.303(5) .
C7 C8 1.440(5) .
C7 H5 0.9300 .
N1 C6 1.427(4) .
C5 C4 1.391(6) .
C5 C6 1.405(5) .
C5 H4 0.9300 .
C16 C15 1.354(6) .
C16 H11 0.9300 .
C14 C13 1.421(5) .
C14 C15 1.424(6) .
C22 C23 1.384(5) .
C22 C21 1.395(6) .
C22 H18 0.9300 .
C23 C27 1.394(5) .
O8 C26 1.383(8) .
O8 H24 0.8200 .
C21 H19 0.9300 .
C13 H9 0.9300 .
C2 C3 1.389(6) .
C2 H1 0.9300 .
C10 H6 0.9300 .
C18 H21 0.9600 .
C18 H22 0.9600 .
C18 H23 0.9600 .
C15 H10 0.9300 .
C3 C4 1.391(6) .
C3 H2 0.9300 .
C25 H14 0.9600 .
C25 H13 0.9600 .
C25 H12 0.9600 .
C4 H3 0.9300 .
C26 H25 0.9600 .
C26 H27 0.9600 .
C26 H26 0.9600 .
